data_1519234
loop_
_publ_author_name
'Murphy, Patrick J.'
'Gelbrich, Thomas'
'Hursthouse, Michael B.'

_publ_section_title
;
 C12H4N2S2
;
_journal_name_full 'Crystal Structure Report Archive'
_journal_page_first 806
_journal_year 1999
_chemical_formula_sum 'C12 H4 N2 S2'
_chemical_formula_weight 240.29
_space_group_IT_number 2
_symmetry_cell_setting triclinic
_symmetry_space_group_name_Hall '-P 1'
_symmetry_space_group_name_H-M 'P -1'
_atom_sites_solution_hydrogens geom
_atom_sites_solution_primary direct
_atom_sites_solution_secondary difmap
_cell_angle_alpha 99.951(3)
_cell_angle_beta 95.698(3)
_cell_angle_gamma 94.805(4)
_cell_formula_units_Z 2
_cell_length_a 3.8247(2)
_cell_length_b 7.8279(4)
_cell_length_c 17.0839(10)
_cell_measurement_temperature 150(2)
_cell_volume 498.63(5)
_computing_structure_refinement 'SHELXL-97 (Sheldrick, 1997)'
_computing_structure_solution 'SHELXS-97 (Sheldrick, 1990)'
_diffrn_ambient_temperature 150(2)
_diffrn_measured_fraction_theta_full 0.992
_diffrn_measured_fraction_theta_max 0.992
_diffrn_radiation_monochromator graphite
_diffrn_radiation_source 'fine-focus sealed tube'
_diffrn_radiation_type MoK\a
_diffrn_radiation_wavelength 0.71073
_diffrn_reflns_av_R_equivalents 0.0598
_diffrn_reflns_av_sigmaI/netI 0.0553
_diffrn_reflns_limit_h_max 4
_diffrn_reflns_limit_h_min -4
_diffrn_reflns_limit_k_max 9
_diffrn_reflns_limit_k_min -9
_diffrn_reflns_limit_l_max 20
_diffrn_reflns_limit_l_min -20
_diffrn_reflns_number 8790
_diffrn_reflns_theta_full 26.00
_diffrn_reflns_theta_max 26.00
_diffrn_reflns_theta_min 2.44
_exptl_absorpt_coefficient_mu 0.499
_exptl_absorpt_correction_T_max 0.9901
_exptl_absorpt_correction_T_min 0.9289
_exptl_crystal_colour colourless
_exptl_crystal_density_diffrn 1.600
_exptl_crystal_density_method 'not measured'
_exptl_crystal_description plate
_exptl_crystal_F_000 244
_exptl_crystal_size_max 0.15
_exptl_crystal_size_mid 0.15
_exptl_crystal_size_min 0.02
_refine_diff_density_max 0.336
_refine_diff_density_min -0.390
_refine_diff_density_rms 0.109
_refine_ls_extinction_coef 0.004(3)
_refine_ls_extinction_expression Fc^*^=kFc[1+0.001xFc^2^\l^3^/sin(2\q)]^-1/4^
_refine_ls_extinction_method SHELXL
_refine_ls_goodness_of_fit_ref 1.054
_refine_ls_hydrogen_treatment mixed
_refine_ls_matrix_type full
_refine_ls_number_parameters 162
_refine_ls_number_reflns 1942
_refine_ls_number_restraints 0
_refine_ls_restrained_S_all 1.054
_refine_ls_R_factor_all 0.0609
_refine_ls_R_factor_gt 0.0399
_refine_ls_shift/su_max 0.000
_refine_ls_shift/su_mean 0.000
_refine_ls_structure_factor_coef Fsqd
_refine_ls_weighting_scheme 'calc w=1/[\s^2^(Fo^2^)+(0.0410P)^2^+0.1615P] where P=(Fo^2^+2Fc^2^)/3'
_refine_ls_wR_factor_gt 0.0911
_refine_ls_wR_factor_ref 0.0979
_reflns_number_gt 1517
_reflns_number_total 1942
_reflns_threshold_expression >2sigma(I)
_cod_data_source_file eCrystal-806.cif
_cod_data_source_block s92
_cod_depositor_comments
;
Citation :
Murphy, Patrick J. and Gelbrich, Thomas and Hursthouse, Michael B. (1999) 
University of Southampton, Crystal Structure Report 

More at:
http://ecrystals.chem.soton.ac.uk/806/

The following automatic conversions were performed:

'_symmetry_cell_setting' value 'Triclinic' changed to 'triclinic'
according to the built-in table from CIF Core dictionary named
'cif_core.dic' version 2.4.1 from 2010-06-29.

Automatic conversion script
Id: cif_fix_values 3105 2015-03-04 15:46:00Z robertas 
;
_cod_original_sg_symbol_H-M P-1
_cod_database_code 1519234

loop_
_symmetry_equiv_pos_as_xyz
'x, y, z'
'-x, -y, -z'

loop_
_atom_site_label
_atom_site_type_symbol
_atom_site_fract_x
_atom_site_fract_y
_atom_site_fract_z
_atom_site_U_iso_or_equiv
_atom_site_adp_type
_atom_site_occupancy
_atom_site_calc_flag
_atom_site_refinement_flags
_atom_site_disorder_assembly
_atom_site_disorder_group
S1 S 0.59129(16) 0.39260(7) 0.41013(4) 0.0262(2) Uani 1 d . . .
S2 S 0.48188(16) 0.43704(7) 0.17775(4) 0.0254(2) Uani 1 d . . .
N1 N 1.1898(6) -0.2986(3) 0.33355(14) 0.0337(5) Uani 1 d . . .
N2 N 1.0751(6) -0.2532(3) 0.08192(14) 0.0366(6) Uani 1 d . . .
C1 C 0.7228(7) 0.2277(3) 0.45785(16) 0.0277(6) Uani 1 d . . .
H1 H 0.718(7) 0.231(3) 0.5139(19) 0.042(8) Uiso 1 d . . .
C2 C 0.8124(6) 0.0880(3) 0.40645(15) 0.0248(6) Uani 1 d . . .
H2 H 0.885(6) -0.014(3) 0.4200(14) 0.018(6) Uiso 1 d . . .
C3 C 0.7730(6) 0.1174(3) 0.32648(14) 0.0207(5) Uani 1 d . . .
C4 C 0.6503(6) 0.2770(3) 0.31987(14) 0.0210(5) Uani 1 d . . .
C5 C 0.6116(6) 0.2935(3) 0.23565(14) 0.0207(5) Uani 1 d . . .
C6 C 0.7154(6) 0.1444(3) 0.19042(14) 0.0219(5) Uani 1 d . . .
C7 C 0.6869(6) 0.1496(3) 0.10688(15) 0.0246(5) Uani 1 d . . .
H7 H 0.737(6) 0.058(3) 0.0663(15) 0.022(6) Uiso 1 d . . .
C8 C 0.5648(6) 0.3011(3) 0.09208(16) 0.0272(6) Uani 1 d . . .
H8 H 0.513(7) 0.343(3) 0.0402(17) 0.031(7) Uiso 1 d . . .
C9 C 0.8273(6) 0.0293(3) 0.24589(14) 0.0209(5) Uani 1 d . . .
C10 C 0.9665(6) -0.1251(3) 0.22638(14) 0.0220(5) Uani 1 d . . .
C11 C 1.0852(6) -0.2210(3) 0.28609(15) 0.0256(6) Uani 1 d . . .
C12 C 1.0229(6) -0.1954(3) 0.14550(15) 0.0253(6) Uani 1 d . . .

loop_
_atom_site_aniso_label
_atom_site_aniso_U_11
_atom_site_aniso_U_22
_atom_site_aniso_U_33
_atom_site_aniso_U_23
_atom_site_aniso_U_13
_atom_site_aniso_U_12
S1 0.0315(4) 0.0248(4) 0.0228(4) 0.0019(3) 0.0055(3) 0.0085(3)
S2 0.0290(4) 0.0234(3) 0.0248(4) 0.0064(3) 0.0026(3) 0.0062(3)
N1 0.0435(13) 0.0299(12) 0.0282(13) 0.0046(10) 0.0039(10) 0.0086(10)
N2 0.0472(14) 0.0357(13) 0.0283(14) 0.0044(11) 0.0083(11) 0.0115(11)
C1 0.0326(14) 0.0303(14) 0.0222(15) 0.0063(11) 0.0057(11) 0.0086(11)
C2 0.0287(13) 0.0242(13) 0.0228(14) 0.0059(11) 0.0035(10) 0.0061(11)
C3 0.0198(12) 0.0183(11) 0.0240(14) 0.0031(10) 0.0047(9) 0.0010(9)
C4 0.0200(11) 0.0201(12) 0.0227(13) 0.0022(10) 0.0032(9) 0.0030(10)
C5 0.0195(11) 0.0196(11) 0.0234(13) 0.0050(10) 0.0025(9) 0.0026(9)
C6 0.0202(12) 0.0204(12) 0.0254(14) 0.0049(10) 0.0029(10) 0.0020(10)
C7 0.0242(12) 0.0247(12) 0.0235(14) 0.0011(11) 0.0024(10) 0.0015(10)
C8 0.0290(13) 0.0301(13) 0.0230(14) 0.0059(11) 0.0034(10) 0.0029(11)
C9 0.0180(11) 0.0221(12) 0.0218(13) 0.0032(10) 0.0016(9) 0.0004(10)
C10 0.0244(12) 0.0220(12) 0.0199(13) 0.0034(10) 0.0039(10) 0.0033(10)
C11 0.0279(13) 0.0222(12) 0.0260(15) 0.0000(11) 0.0060(11) 0.0053(11)
C12 0.0261(13) 0.0218(12) 0.0296(16) 0.0069(11) 0.0032(11) 0.0075(10)

loop_
_atom_type_symbol
_atom_type_description
_atom_type_scat_dispersion_real
_atom_type_scat_dispersion_imag
_atom_type_scat_source
C C 0.0033 0.0016 'International Tables Vol C Tables 4.2.6.8 and 6.1.1.4'
H H 0.0000 0.0000 'International Tables Vol C Tables 4.2.6.8 and 6.1.1.4'
N N 0.0061 0.0033 'International Tables Vol C Tables 4.2.6.8 and 6.1.1.4'
S S 0.1246 0.1234 'International Tables Vol C Tables 4.2.6.8 and 6.1.1.4'

loop_
_geom_angle_atom_site_label_1
_geom_angle_atom_site_label_2
_geom_angle_atom_site_label_3
_geom_angle
_geom_angle_site_symmetry_1
_geom_angle_site_symmetry_3
C4 S1 C1 91.38(12) . .
C5 S2 C8 91.59(12) . .
C2 C1 S1 113.1(2) . .
C1 C2 C3 110.6(2) . .
C4 C3 C2 113.0(2) . .
C4 C3 C9 108.0(2) . .
C2 C3 C9 139.0(2) . .
C3 C4 C5 108.9(2) . .
C3 C4 S1 111.86(18) . .
C5 C4 S1 139.22(18) . .
C6 C5 C4 108.8(2) . .
C6 C5 S2 111.84(18) . .
C4 C5 S2 139.35(17) . .
C5 C6 C7 112.6(2) . .
C5 C6 C9 107.8(2) . .
C7 C6 C9 139.6(2) . .
C8 C7 C6 111.0(2) . .
C7 C8 S2 113.0(2) . .
C10 C9 C3 127.0(2) . .
C10 C9 C6 126.5(2) . .
C3 C9 C6 106.49(18) . .
C9 C10 C11 121.6(2) . .
C9 C10 C12 122.2(2) . .
C11 C10 C12 116.1(2) . .
N1 C11 C10 178.2(3) . .
N2 C12 C10 178.2(3) . .

loop_
_geom_bond_atom_site_label_1
_geom_bond_atom_site_label_2
_geom_bond_distance
_geom_bond_site_symmetry_2
S1 C4 1.694(2) .
S1 C1 1.725(3) .
S2 C5 1.693(2) .
S2 C8 1.728(3) .
N1 C11 1.154(3) .
N2 C12 1.146(3) .
C1 C2 1.370(3) .
C2 C3 1.420(3) .
C3 C4 1.389(3) .
C3 C9 1.472(3) .
C4 C5 1.461(3) .
C5 C6 1.394(3) .
C6 C7 1.428(3) .
C6 C9 1.474(3) .
C7 C8 1.364(3) .
C9 C10 1.364(3) .
C10 C11 1.429(3) .
C10 C12 1.440(3) .
